data_2105470
loop_
_publ_author_name
'Tarahhomi, Atekeh'
'Pourayoubi, Mehrdad'
'Golen, James A.'
'Zargaran, Poorya'
'Elahi, Behrouz'
'Rheingold, Arnold L.'
'Leyva Ram\'irez, Marco A.'
'Mancilla Percino, Teresa'

_publ_section_title
;
 Hirshfeld surface analysis of new phosphoramidates
;
_journal_issue 3
_journal_name_full 'Acta Crystallographica Section B'
_journal_page_first 260
_journal_page_last 270
_journal_paper_doi 10.1107/S2052519213009445
_journal_volume 69
_journal_year 2013
_chemical_formula_moiety 'C15 H24 F2 N3 O2 P'
_chemical_formula_sum 'C15 H24 F2 N3 O2 P'
_chemical_formula_weight 347.34
_space_group_IT_number 2
_symmetry_cell_setting triclinic
_symmetry_space_group_name_Hall '-P 1'
_symmetry_space_group_name_H-M 'P -1'
_atom_sites_solution_hydrogens geom
_atom_sites_solution_primary direct
_atom_sites_solution_secondary difmap
_audit_creation_method SHELXL-97
_cell_angle_alpha 79.853(3)
_cell_angle_beta 81.589(2)
_cell_angle_gamma 62.860(2)
_cell_formula_units_Z 4
_cell_length_a 9.8932(17)
_cell_length_b 10.5022(19)
_cell_length_c 19.228(4)
_cell_measurement_reflns_used 9914
_cell_measurement_temperature 100(2)
_cell_measurement_theta_max 27.89
_cell_measurement_theta_min 2.56
_cell_volume 1745.1(6)
_computing_cell_refinement '<i>SAINT</i> (Bruker, 2005)'
_computing_data_collection '<i>APEX2</i> (Bruker, 2005)'
_computing_data_reduction '<i>SAINT</i> (Bruker, 2005)'
_computing_molecular_graphics '<i>Mercury</i> (Macrae <i>et al.</i>, 2008); <i>SHELXTL</i> (Sheldrick, 2008)'
_computing_publication_material '<i>SHELXTL</i> (Sheldrick, 2008); <i>enCIFer</i> (Allen <i>et al.</i>, 2004)'
_computing_structure_refinement '<i>SHELXL-97</i> (Sheldrick, 2008)'
_computing_structure_solution '<i>SHELXS-97</i> (Sheldrick, 2008)'
_diffrn_ambient_temperature 100(2)
_diffrn_measured_fraction_theta_full 0.988
_diffrn_measured_fraction_theta_max 0.931
_diffrn_measurement_device_type 'Bruker APEX-II CCD'
_diffrn_measurement_method '\f and \w scans'
_diffrn_radiation_monochromator graphite
_diffrn_radiation_source 'fine-focus sealed tube'
_diffrn_radiation_type MoK\a
_diffrn_radiation_wavelength 0.71073
_diffrn_reflns_av_R_equivalents 0.0414
_diffrn_reflns_av_sigmaI/netI 0.0396
_diffrn_reflns_limit_h_max 13
_diffrn_reflns_limit_h_min -11
_diffrn_reflns_limit_k_max 13
_diffrn_reflns_limit_k_min -13
_diffrn_reflns_limit_l_max 24
_diffrn_reflns_limit_l_min -24
_diffrn_reflns_number 26911
_diffrn_reflns_theta_full 25.00
_diffrn_reflns_theta_max 28.01
_diffrn_reflns_theta_min 1.08
_exptl_absorpt_coefficient_mu 0.189
_exptl_absorpt_correction_T_max 0.9455
_exptl_absorpt_correction_T_min 0.9283
_exptl_absorpt_correction_type multi-scan
_exptl_absorpt_process_details '<i>SADABS</i> (Sheldrick, 2004)'
_exptl_crystal_colour colourless
_exptl_crystal_density_diffrn 1.322
_exptl_crystal_density_method 'not measured'
_exptl_crystal_description BLOCK
_exptl_crystal_F_000 736
_exptl_crystal_size_max 0.40
_exptl_crystal_size_mid 0.35
_exptl_crystal_size_min 0.30
_refine_diff_density_max 0.393
_refine_diff_density_min -0.385
_refine_ls_extinction_method none
_refine_ls_goodness_of_fit_ref 1.049
_refine_ls_hydrogen_treatment mixed
_refine_ls_matrix_type full
_refine_ls_number_parameters 429
_refine_ls_number_reflns 7845
_refine_ls_number_restraints 2
_refine_ls_restrained_S_all 1.049
_refine_ls_R_factor_all 0.0492
_refine_ls_R_factor_gt 0.0407
_refine_ls_shift/su_max 0.000
_refine_ls_shift/su_mean 0.000
_refine_ls_structure_factor_coef Fsqd
_refine_ls_weighting_details 'calc w=1/[\s^2^(Fo^2^)+(0.0418P)^2^+0.9075P] where P=(Fo^2^+2Fc^2^)/3'
_refine_ls_weighting_scheme calc
_refine_ls_wR_factor_gt 0.0982
_refine_ls_wR_factor_ref 0.1058
_reflns_number_gt 6659
_reflns_number_total 7845
_reflns_threshold_expression >2sigma(I)
_cod_data_source_file so5063.cif
_cod_data_source_block I
_cod_original_cell_volume 1745.0(5)
_cod_original_sg_symbol_H-M P-1
_cod_database_code 2105470

loop_
_symmetry_equiv_pos_as_xyz
'x, y, z'
'-x, -y, -z'

loop_
_atom_site_type_symbol
_atom_site_label
_atom_site_fract_x
_atom_site_fract_y
_atom_site_fract_z
_atom_site_U_iso_or_equiv
_atom_site_adp_type
_atom_site_calc_flag
_atom_site_refinement_flags
_atom_site_occupancy
_atom_site_symmetry_multiplicity
C C1 0.36725(18) 0.50983(18) 0.37040(9) 0.0222(3) Uani d . 1 1
C C2 0.27153(19) 0.50361(19) 0.42932(9) 0.0269(4) Uani d . 1 1
H H2 0.1641 0.5553 0.4279 0.032 Uiso calc R 1 1
C C3 0.3364(2) 0.42014(19) 0.49035(9) 0.0267(4) Uani d . 1 1
H H3 0.2723 0.4140 0.5314 0.032 Uiso calc R 1 1
C C4 0.49335(19) 0.34488(18) 0.49317(8) 0.0235(3) Uani d . 1 1
H H4 0.5375 0.2878 0.5354 0.028 Uiso calc R 1 1
C C5 0.58277(17) 0.35580(17) 0.43266(8) 0.0191(3) Uani d . 1 1
C C6 0.52536(17) 0.43714(17) 0.36951(8) 0.0177(3) Uani d . 1 1
C C7 0.62929(16) 0.43744(17) 0.30371(8) 0.0174(3) Uani d . 1 1
C C8 0.92667(17) 0.52223(18) 0.27516(9) 0.0223(3) Uani d . 1 1
H H8A 1.0393 0.4733 0.2687 0.027 Uiso calc R 1 1
H H8B 0.8927 0.4514 0.3025 0.027 Uiso calc R 1 1
C C9 0.8793(2) 0.6464(2) 0.31835(9) 0.0283(4) Uani d . 1 1
H H9A 0.9155 0.7156 0.2927 0.042 Uiso calc R 1 1
H H9B 0.9238 0.6090 0.3642 0.042 Uiso calc R 1 1
H H9C 0.7680 0.6946 0.3259 0.042 Uiso calc R 1 1
C C10 0.96724(18) 0.58297(19) 0.14447(9) 0.0243(3) Uani d . 1 1
H H10A 0.9149 0.6071 0.1005 0.029 Uiso calc R 1 1
H H10B 1.0593 0.4900 0.1413 0.029 Uiso calc R 1 1
C C11 1.01599(19) 0.6988(2) 0.14853(9) 0.0282(4) Uani d . 1 1
H H11A 0.9255 0.7902 0.1543 0.042 Uiso calc R 1 1
H H11B 1.0763 0.7102 0.1048 0.042 Uiso calc R 1 1
H H11C 1.0776 0.6707 0.1891 0.042 Uiso calc R 1 1
C C12 0.81481(17) 0.36645(17) 0.12556(8) 0.0205(3) Uani d . 1 1
H H12A 0.7740 0.2955 0.1434 0.025 Uiso calc R 1 1
H H12B 0.8989 0.3456 0.1547 0.025 Uiso calc R 1 1
C C13 0.8768(2) 0.3491(2) 0.04897(9) 0.0313(4) Uani d . 1 1
H H13A 0.7959 0.3616 0.0207 0.047 Uiso calc R 1 1
H H13B 0.9614 0.2527 0.0464 0.047 Uiso calc R 1 1
H H13C 0.9133 0.4220 0.0304 0.047 Uiso calc R 1 1
C C14 0.55368(18) 0.55841(18) 0.09716(9) 0.0231(3) Uani d . 1 1
H H14A 0.5819 0.5512 0.0459 0.028 Uiso calc R 1 1
H H14B 0.4857 0.6609 0.1025 0.028 Uiso calc R 1 1
C C15 0.4669(2) 0.4705(2) 0.12475(12) 0.0415(5) Uani d . 1 1
H H15A 0.5312 0.3697 0.1172 0.062 Uiso calc R 1 1
H H15B 0.3746 0.5084 0.0994 0.062 Uiso calc R 1 1
H H15C 0.4388 0.4766 0.1755 0.062 Uiso calc R 1 1
C C16 0.2397(2) 0.9663(2) 0.09606(9) 0.0281(4) Uani d . 1 1
C C17 0.2472(2) 0.9474(2) 0.02632(10) 0.0377(5) Uani d . 1 1
H H17 0.2260 0.8748 0.0141 0.045 Uiso calc R 1 1
C C18 0.2864(2) 1.0363(2) -0.02542(10) 0.0374(5) Uani d . 1 1
H H18 0.2928 1.0245 -0.0738 0.045 Uiso calc R 1 1
C C19 0.3162(2) 1.1420(2) -0.00787(9) 0.0327(4) Uani d . 1 1
H H19 0.3440 1.2027 -0.0435 0.039 Uiso calc R 1 1
C C20 0.30468(18) 1.15756(19) 0.06270(9) 0.0249(3) Uani d . 1 1
C C21 0.26684(17) 1.07181(17) 0.11688(8) 0.0188(3) Uani d . 1 1
C C22 0.25296(16) 1.09563(17) 0.19325(8) 0.0178(3) Uani d . 1 1
C C23 0.12535(18) 0.94247(19) 0.38934(9) 0.0241(3) Uani d . 1 1
H H23A 0.0494 0.9807 0.4293 0.029 Uiso calc R 1 1
H H23B 0.1985 0.8429 0.4061 0.029 Uiso calc R 1 1
C C24 0.0443(2) 0.9380(2) 0.32910(11) 0.0330(4) Uani d . 1 1
H H24A -0.0255 1.0365 0.3109 0.050 Uiso calc R 1 1
H H24B -0.0134 0.8823 0.3466 0.050 Uiso calc R 1 1
H H24C 0.1197 0.8924 0.2910 0.050 Uiso calc R 1 1
C C25 0.11302(17) 1.18718(17) 0.37192(8) 0.0200(3) Uani d . 1 1
H H25A 0.0157 1.2162 0.3513 0.024 Uiso calc R 1 1
H H25B 0.1654 1.2411 0.3424 0.024 Uiso calc R 1 1
C C26 0.07895(18) 1.22901(19) 0.44651(9) 0.0251(3) Uani d . 1 1
H H26A 0.0305 1.1734 0.4766 0.038 Uiso calc R 1 1
H H26B 0.0102 1.3322 0.4452 0.038 Uiso calc R 1 1
H H26C 0.1742 1.2084 0.4659 0.038 Uiso calc R 1 1
C C27 0.50288(18) 1.14751(18) 0.26613(8) 0.0212(3) Uani d . 1 1
H H27A 0.5166 1.2241 0.2833 0.025 Uiso calc R 1 1
H H27B 0.4208 1.1951 0.2331 0.025 Uiso calc R 1 1
C C28 0.65006(19) 1.0544(2) 0.22560(9) 0.0271(4) Uani d . 1 1
H H28A 0.7335 1.0114 0.2570 0.041 Uiso calc R 1 1
H H28B 0.6732 1.1142 0.1851 0.041 Uiso calc R 1 1
H H28C 0.6381 0.9777 0.2086 0.041 Uiso calc R 1 1
C C29 0.48855(18) 1.07665(19) 0.39727(8) 0.0225(3) Uani d . 1 1
H H29A 0.4463 1.0224 0.4337 0.027 Uiso calc R 1 1
H H29B 0.4368 1.1789 0.4060 0.027 Uiso calc R 1 1
C C30 0.65814(18) 1.01798(19) 0.40554(9) 0.0249(3) Uani d . 1 1
H H30A 0.7100 0.9160 0.3982 0.037 Uiso calc R 1 1
H H30B 0.6729 1.0276 0.4533 0.037 Uiso calc R 1 1
H H30C 0.7005 1.0725 0.3704 0.037 Uiso calc R 1 1
N N1 0.61078(14) 0.57026(14) 0.27235(7) 0.0171(3) Uani d D 1 1
H H1N 0.5531(17) 0.6437(14) 0.2944(9) 0.021 Uiso d D 1 1
N N2 0.86543(14) 0.56526(15) 0.20521(7) 0.0189(3) Uani d . 1 1
N N3 0.69355(14) 0.51275(14) 0.13357(7) 0.0180(3) Uani d . 1 1
N N4 0.35276(14) 0.98215(14) 0.23445(7) 0.0165(3) Uani d D 1 1
H H4N 0.4223(16) 0.9119(15) 0.2137(9) 0.020 Uiso d D 1 1
N N5 0.20814(14) 1.03206(14) 0.36923(7) 0.0177(3) Uani d . 1 1
N N6 0.45443(14) 1.06710(14) 0.32700(7) 0.0183(3) Uani d . 1 1
O O1 0.72094(12) 0.32468(12) 0.28206(6) 0.0228(2) Uani d . 1 1
O O2 0.59113(12) 0.76509(12) 0.17011(6) 0.0199(2) Uani d . 1 1
O O3 0.16060(13) 1.20949(12) 0.21337(6) 0.0245(3) Uani d . 1 1
O O4 0.45592(12) 0.80999(12) 0.34521(5) 0.0186(2) Uani d . 1 1
F F1 0.30436(11) 0.58847(12) 0.30978(5) 0.0313(2) Uani d . 1 1
F F2 0.73617(10) 0.28522(11) 0.43493(5) 0.0266(2) Uani d . 1 1
F F3 0.20325(15) 0.87869(13) 0.14729(6) 0.0432(3) Uani d . 1 1
F F4 0.33580(13) 1.26003(13) 0.08068(6) 0.0384(3) Uani d . 1 1
P P1 0.68900(4) 0.61027(4) 0.19235(2) 0.01603(10) Uani d . 1 1
P P2 0.37136(4) 0.96644(4) 0.32203(2) 0.01492(9) Uani d . 1 1

loop_
_atom_site_aniso_label
_atom_site_aniso_U_11
_atom_site_aniso_U_22
_atom_site_aniso_U_33
_atom_site_aniso_U_12
_atom_site_aniso_U_13
_atom_site_aniso_U_23
C1 0.0241(7) 0.0228(9) 0.0202(8) -0.0111(7) -0.0022(6) -0.0009(6)
C2 0.0225(8) 0.0293(10) 0.0290(9) -0.0122(7) 0.0056(7) -0.0077(7)
C3 0.0343(9) 0.0293(10) 0.0222(8) -0.0206(8) 0.0085(7) -0.0075(7)
C4 0.0362(9) 0.0242(9) 0.0151(8) -0.0175(7) -0.0023(6) -0.0022(6)
C5 0.0233(7) 0.0191(8) 0.0181(8) -0.0115(6) -0.0029(6) -0.0027(6)
C6 0.0224(7) 0.0169(8) 0.0160(7) -0.0108(6) 0.0015(6) -0.0038(6)
C7 0.0191(7) 0.0192(8) 0.0154(7) -0.0096(6) -0.0019(6) -0.0020(6)
C8 0.0216(7) 0.0227(9) 0.0217(8) -0.0100(7) -0.0053(6) 0.0031(7)
C9 0.0317(9) 0.0364(10) 0.0223(9) -0.0188(8) -0.0031(7) -0.0055(7)
C10 0.0231(7) 0.0316(10) 0.0215(8) -0.0158(7) 0.0054(6) -0.0067(7)
C11 0.0285(8) 0.0330(10) 0.0279(9) -0.0196(8) 0.0043(7) -0.0040(8)
C12 0.0224(7) 0.0177(8) 0.0209(8) -0.0078(6) 0.0003(6) -0.0059(6)
C13 0.0322(9) 0.0344(10) 0.0230(9) -0.0098(8) 0.0039(7) -0.0123(8)
C14 0.0227(7) 0.0240(9) 0.0215(8) -0.0077(7) -0.0047(6) -0.0049(7)
C15 0.0364(10) 0.0485(13) 0.0491(13) -0.0273(10) -0.0150(9) 0.0046(10)
C16 0.0372(9) 0.0265(9) 0.0233(9) -0.0161(8) -0.0065(7) -0.0008(7)
C17 0.0511(11) 0.0352(11) 0.0292(10) -0.0165(9) -0.0129(9) -0.0093(8)
C18 0.0377(10) 0.0445(12) 0.0172(9) -0.0044(9) -0.0067(7) -0.0080(8)
C19 0.0290(9) 0.0413(11) 0.0182(8) -0.0102(8) -0.0003(7) 0.0036(8)
C20 0.0237(8) 0.0267(9) 0.0224(8) -0.0106(7) -0.0029(6) 0.0011(7)
C21 0.0193(7) 0.0193(8) 0.0155(7) -0.0066(6) -0.0031(6) -0.0004(6)
C22 0.0192(7) 0.0199(8) 0.0157(7) -0.0104(6) -0.0025(6) 0.0008(6)
C23 0.0227(7) 0.0232(9) 0.0274(9) -0.0134(7) 0.0050(6) -0.0020(7)
C24 0.0268(8) 0.0357(11) 0.0443(11) -0.0200(8) 0.0013(8) -0.0098(9)
C25 0.0191(7) 0.0183(8) 0.0190(8) -0.0058(6) 0.0011(6) -0.0026(6)
C26 0.0238(8) 0.0241(9) 0.0233(8) -0.0072(7) 0.0028(6) -0.0062(7)
C27 0.0279(8) 0.0208(8) 0.0191(8) -0.0152(7) -0.0014(6) -0.0003(6)
C28 0.0313(8) 0.0361(10) 0.0206(8) -0.0223(8) 0.0057(7) -0.0054(7)
C29 0.0243(8) 0.0308(9) 0.0167(8) -0.0148(7) 0.0006(6) -0.0074(7)
C30 0.0245(8) 0.0282(9) 0.0234(8) -0.0119(7) -0.0040(6) -0.0043(7)
N1 0.0203(6) 0.0154(7) 0.0149(6) -0.0078(5) 0.0019(5) -0.0033(5)
N2 0.0201(6) 0.0223(7) 0.0165(6) -0.0118(5) 0.0014(5) -0.0032(5)
N3 0.0189(6) 0.0175(7) 0.0165(6) -0.0066(5) -0.0011(5) -0.0035(5)
N4 0.0191(6) 0.0161(7) 0.0132(6) -0.0070(5) -0.0002(5) -0.0024(5)
N5 0.0182(6) 0.0163(7) 0.0177(6) -0.0080(5) 0.0024(5) -0.0020(5)
N6 0.0216(6) 0.0233(7) 0.0140(6) -0.0131(5) 0.0006(5) -0.0042(5)
O1 0.0262(6) 0.0170(6) 0.0224(6) -0.0087(5) 0.0039(5) -0.0031(5)
O2 0.0230(5) 0.0173(6) 0.0169(5) -0.0081(5) 0.0025(4) -0.0013(4)
O3 0.0257(6) 0.0207(6) 0.0204(6) -0.0039(5) -0.0031(4) -0.0031(5)
O4 0.0222(5) 0.0169(6) 0.0144(5) -0.0071(4) -0.0006(4) -0.0016(4)
F1 0.0239(5) 0.0356(6) 0.0264(5) -0.0089(4) -0.0057(4) 0.0063(4)
F2 0.0233(5) 0.0304(6) 0.0250(5) -0.0113(4) -0.0063(4) 0.0012(4)
F3 0.0746(8) 0.0430(7) 0.0328(6) -0.0446(7) -0.0103(6) 0.0027(5)
F4 0.0549(7) 0.0427(7) 0.0309(6) -0.0362(6) -0.0027(5) 0.0042(5)
P1 0.01849(18) 0.0158(2) 0.01376(19) -0.00829(15) 0.00112(14) -0.00177(15)
P2 0.01601(17) 0.0156(2) 0.01290(19) -0.00705(15) -0.00050(13) -0.00145(15)

loop_
_atom_type_symbol
_atom_type_description
_atom_type_scat_dispersion_real
_atom_type_scat_dispersion_imag
_atom_type_scat_source
C C 0.0033 0.0016 'International Tables Vol C Tables 4.2.6.8 and 6.1.1.4'
H H 0.0000 0.0000 'International Tables Vol C Tables 4.2.6.8 and 6.1.1.4'
N N 0.0061 0.0033 'International Tables Vol C Tables 4.2.6.8 and 6.1.1.4'
O O 0.0106 0.0060 'International Tables Vol C Tables 4.2.6.8 and 6.1.1.4'
F F 0.0171 0.0103 'International Tables Vol C Tables 4.2.6.8 and 6.1.1.4'
P P 0.1023 0.0942 'International Tables Vol C Tables 4.2.6.8 and 6.1.1.4'

loop_
_geom_angle_atom_site_label_1
_geom_angle_atom_site_label_2
_geom_angle_atom_site_label_3
_geom_angle
F1 C1 C2 118.38(14)
F1 C1 C6 118.15(14)
C2 C1 C6 123.47(15)
C1 C2 C3 118.02(15)
C1 C2 H2 121.0
C3 C2 H2 121.0
C2 C3 C4 121.51(15)
C2 C3 H3 119.2
C4 C3 H3 119.2
C5 C4 C3 117.68(15)
C5 C4 H4 121.2
C3 C4 H4 121.2
F2 C5 C4 118.41(14)
F2 C5 C6 117.69(13)
C4 C5 C6 123.88(15)
C5 C6 C1 115.43(14)
C5 C6 C7 121.28(13)
C1 C6 C7 123.18(14)
O1 C7 N1 124.48(14)
O1 C7 C6 120.57(14)
N1 C7 C6 114.94(13)
N2 C8 C9 114.42(14)
N2 C8 H8A 108.7
C9 C8 H8A 108.7
N2 C8 H8B 108.7
C9 C8 H8B 108.7
H8A C8 H8B 107.6
C8 C9 H9A 109.5
C8 C9 H9B 109.5
H9A C9 H9B 109.5
C8 C9 H9C 109.5
H9A C9 H9C 109.5
H9B C9 H9C 109.5
N2 C10 C11 113.87(13)
N2 C10 H10A 108.8
C11 C10 H10A 108.8
N2 C10 H10B 108.8
C11 C10 H10B 108.8
H10A C10 H10B 107.7
C10 C11 H11A 109.5
C10 C11 H11B 109.5
H11A C11 H11B 109.5
C10 C11 H11C 109.5
H11A C11 H11C 109.5
H11B C11 H11C 109.5
N3 C12 C13 112.16(14)
N3 C12 H12A 109.2
C13 C12 H12A 109.2
N3 C12 H12B 109.2
C13 C12 H12B 109.2
H12A C12 H12B 107.9
C12 C13 H13A 109.5
C12 C13 H13B 109.5
H13A C13 H13B 109.5
C12 C13 H13C 109.5
H13A C13 H13C 109.5
H13B C13 H13C 109.5
N3 C14 C15 113.90(14)
N3 C14 H14A 108.8
C15 C14 H14A 108.8
N3 C14 H14B 108.8
C15 C14 H14B 108.8
H14A C14 H14B 107.7
C14 C15 H15A 109.5
C14 C15 H15B 109.5
H15A C15 H15B 109.5
C14 C15 H15C 109.5
H15A C15 H15C 109.5
H15B C15 H15C 109.5
F3 C16 C17 118.90(16)
F3 C16 C21 117.75(15)
C17 C16 C21 123.34(17)
C16 C17 C18 118.34(18)
C16 C17 H17 120.8
C18 C17 H17 120.8
C19 C18 C17 120.89(17)
C19 C18 H18 119.6
C17 C18 H18 119.6
C18 C19 C20 118.29(17)
C18 C19 H19 120.9
C20 C19 H19 120.9
F4 C20 C19 118.80(15)
F4 C20 C21 117.56(15)
C19 C20 C21 123.62(17)
C20 C21 C16 115.50(15)
C20 C21 C22 121.32(14)
C16 C21 C22 123.16(14)
O3 C22 N4 125.12(14)
O3 C22 C21 120.69(14)
N4 C22 C21 114.18(13)
N5 C23 C24 113.50(14)
N5 C23 H23A 108.9
C24 C23 H23A 108.9
N5 C23 H23B 108.9
C24 C23 H23B 108.9
H23A C23 H23B 107.7
C23 C24 H24A 109.5
C23 C24 H24B 109.5
H24A C24 H24B 109.5
C23 C24 H24C 109.5
H24A C24 H24C 109.5
H24B C24 H24C 109.5
N5 C25 C26 113.31(13)
N5 C25 H25A 108.9
C26 C25 H25A 108.9
N5 C25 H25B 108.9
C26 C25 H25B 108.9
H25A C25 H25B 107.7
C25 C26 H26A 109.5
C25 C26 H26B 109.5
H26A C26 H26B 109.5
C25 C26 H26C 109.5
H26A C26 H26C 109.5
H26B C26 H26C 109.5
N6 C27 C28 114.02(14)
N6 C27 H27A 108.7
C28 C27 H27A 108.7
N6 C27 H27B 108.7
C28 C27 H27B 108.7
H27A C27 H27B 107.6
C27 C28 H28A 109.5
C27 C28 H28B 109.5
H28A C28 H28B 109.5
C27 C28 H28C 109.5
H28A C28 H28C 109.5
H28B C28 H28C 109.5
N6 C29 C30 113.61(13)
N6 C29 H29A 108.8
C30 C29 H29A 108.8
N6 C29 H29B 108.8
C30 C29 H29B 108.8
H29A C29 H29B 107.7
C29 C30 H30A 109.5
C29 C30 H30B 109.5
H30A C30 H30B 109.5
C29 C30 H30C 109.5
H30A C30 H30C 109.5
H30B C30 H30C 109.5
C7 N1 P1 126.89(11)
C7 N1 H1N 118.5(12)
P1 N1 H1N 114.6(12)
C8 N2 C10 116.67(12)
C8 N2 P1 124.21(10)
C10 N2 P1 118.78(11)
C12 N3 C14 116.44(12)
C12 N3 P1 123.86(10)
C14 N3 P1 118.29(10)
C22 N4 P2 128.35(11)
C22 N4 H4N 117.5(12)
P2 N4 H4N 113.8(12)
C25 N5 C23 114.57(12)
C25 N5 P2 123.35(10)
C23 N5 P2 118.53(11)
C29 N6 C27 116.48(12)
C29 N6 P2 118.25(10)
C27 N6 P2 125.25(10)
O2 P1 N2 116.97(7)
O2 P1 N3 109.95(7)
N2 P1 N3 106.97(7)
O2 P1 N1 105.64(6)
N2 P1 N1 105.14(7)
N3 P1 N1 112.19(7)
O4 P2 N6 117.09(7)
O4 P2 N5 109.45(6)
N6 P2 N5 106.67(7)
O4 P2 N4 106.03(6)
N6 P2 N4 104.30(6)
N5 P2 N4 113.43(7)

loop_
_geom_bond_atom_site_label_1
_geom_bond_atom_site_label_2
_geom_bond_distance
C1 F1 1.3536(19)
C1 C2 1.379(2)
C1 C6 1.392(2)
C2 C3 1.379(3)
C2 H2 0.9500
C3 C4 1.388(2)
C3 H3 0.9500
C4 C5 1.376(2)
C4 H4 0.9500
C5 F2 1.3551(18)
C5 C6 1.386(2)
C6 C7 1.510(2)
C7 O1 1.2172(19)
C7 N1 1.359(2)
C8 N2 1.468(2)
C8 C9 1.523(2)
C8 H8A 0.9900
C8 H8B 0.9900
C9 H9A 0.9800
C9 H9B 0.9800
C9 H9C 0.9800
C10 N2 1.4708(19)
C10 C11 1.516(2)
C10 H10A 0.9900
C10 H10B 0.9900
C11 H11A 0.9800
C11 H11B 0.9800
C11 H11C 0.9800
C12 N3 1.474(2)
C12 C13 1.519(2)
C12 H12A 0.9900
C12 H12B 0.9900
C13 H13A 0.9800
C13 H13B 0.9800
C13 H13C 0.9800
C14 N3 1.4814(19)
C14 C15 1.512(2)
C14 H14A 0.9900
C14 H14B 0.9900
C15 H15A 0.9800
C15 H15B 0.9800
C15 H15C 0.9800
C16 F3 1.352(2)
C16 C17 1.376(3)
C16 C21 1.385(2)
C17 C18 1.379(3)
C17 H17 0.9500
C18 C19 1.376(3)
C18 H18 0.9500
C19 C20 1.377(2)
C19 H19 0.9500
C20 F4 1.355(2)
C20 C21 1.378(2)
C21 C22 1.509(2)
C22 O3 1.2154(19)
C22 N4 1.3585(19)
C23 N5 1.4791(19)
C23 C24 1.520(3)
C23 H23A 0.9900
C23 H23B 0.9900
C24 H24A 0.9800
C24 H24B 0.9800
C24 H24C 0.9800
C25 N5 1.469(2)
C25 C26 1.520(2)
C25 H25A 0.9900
C25 H25B 0.9900
C26 H26A 0.9800
C26 H26B 0.9800
C26 H26C 0.9800
C27 N6 1.4730(19)
C27 C28 1.523(2)
C27 H27A 0.9900
C27 H27B 0.9900
C28 H28A 0.9800
C28 H28B 0.9800
C28 H28C 0.9800
C29 N6 1.470(2)
C29 C30 1.523(2)
C29 H29A 0.9900
C29 H29B 0.9900
C30 H30A 0.9800
C30 H30B 0.9800
C30 H30C 0.9800
N1 P1 1.6919(13)
N1 H1N 0.862(9)
N2 P1 1.6320(13)
N3 P1 1.6369(13)
N4 P2 1.6918(13)
N4 H4N 0.859(9)
N5 P2 1.6378(13)
N6 P2 1.6288(13)
O2 P1 1.4845(12)
O4 P2 1.4816(12)

loop_
_geom_hbond_atom_site_label_D
_geom_hbond_atom_site_label_H
_geom_hbond_atom_site_label_A
_geom_hbond_site_symmetry_A
_geom_hbond_distance_DH
_geom_hbond_distance_HA
_geom_hbond_distance_DA
_geom_hbond_angle_DHA
N4 H4N O2 . 0.859(9) 1.888(10) 2.7429(17) 173.3(17)
N1 H1N O4 . 0.862(9) 1.930(10) 2.7828(17) 170.1(17)
C4 H4 O4 2_666 0.95 2.34 3.238(2) 157.2
C19 H19 O2 2_675 0.95 2.43 3.230(2) 141.8
C27 H27A O1 1_565 0.99 2.67 3.5023(19) 141.8
C27 H27B O3 . 0.99 2.59 3.418(2) 141.2

loop_
_geom_torsion_atom_site_label_1
_geom_torsion_atom_site_label_2
_geom_torsion_atom_site_label_3
_geom_torsion_atom_site_label_4
_geom_torsion
F1 C1 C2 C3 178.31(15)
C6 C1 C2 C3 -0.4(3)
C1 C2 C3 C4 0.4(3)
C2 C3 C4 C5 -0.2(2)
C3 C4 C5 F2 178.75(14)
C3 C4 C5 C6 0.0(2)
F2 C5 C6 C1 -178.73(13)
C4 C5 C6 C1 0.0(2)
F2 C5 C6 C7 5.0(2)
C4 C5 C6 C7 -176.22(14)
F1 C1 C6 C5 -178.52(14)
C2 C1 C6 C5 0.2(2)
F1 C1 C6 C7 -2.4(2)
C2 C1 C6 C7 176.33(15)
C5 C6 C7 O1 53.3(2)
C1 C6 C7 O1 -122.68(17)
C5 C6 C7 N1 -126.92(15)
C1 C6 C7 N1 57.1(2)
F3 C16 C17 C18 -179.22(17)
C21 C16 C17 C18 1.1(3)
C16 C17 C18 C19 -0.4(3)
C17 C18 C19 C20 -0.6(3)
C18 C19 C20 F4 179.12(16)
C18 C19 C20 C21 0.9(3)
F4 C20 C21 C16 -178.46(14)
C19 C20 C21 C16 -0.2(2)
F4 C20 C21 C22 2.9(2)
C19 C20 C21 C22 -178.81(15)
F3 C16 C21 C20 179.52(15)
C17 C16 C21 C20 -0.8(3)
F3 C16 C21 C22 -1.9(2)
C17 C16 C21 C22 177.75(17)
C20 C21 C22 O3 60.4(2)
C16 C21 C22 O3 -118.08(18)
C20 C21 C22 N4 -118.26(16)
C16 C21 C22 N4 63.24(19)
O1 C7 N1 P1 9.5(2)
C6 C7 N1 P1 -170.31(10)
C9 C8 N2 C10 98.29(16)
C9 C8 N2 P1 -74.97(16)
C11 C10 N2 C8 -61.34(19)
C11 C10 N2 P1 112.30(14)
C13 C12 N3 C14 62.74(17)
C13 C12 N3 P1 -131.07(13)
C15 C14 N3 C12 64.02(19)
C15 C14 N3 P1 -102.97(16)
O3 C22 N4 P2 2.2(2)
C21 C22 N4 P2 -179.21(10)
C26 C25 N5 C23 78.67(16)
C26 C25 N5 P2 -122.95(13)
C24 C23 N5 C25 82.79(17)
C24 C23 N5 P2 -76.70(17)
C30 C29 N6 C27 -61.26(19)
C30 C29 N6 P2 117.10(13)
C28 C27 N6 C29 100.51(16)
C28 C27 N6 P2 -77.73(16)
C8 N2 P1 O2 108.18(13)
C10 N2 P1 O2 -64.95(13)
C8 N2 P1 N3 -128.08(13)
C10 N2 P1 N3 58.79(13)
C8 N2 P1 N1 -8.64(14)
C10 N2 P1 N1 178.24(12)
C12 N3 P1 O2 158.74(11)
C14 N3 P1 O2 -35.31(13)
C12 N3 P1 N2 30.77(13)
C14 N3 P1 N2 -163.28(11)
C12 N3 P1 N1 -84.02(13)
C14 N3 P1 N1 81.93(12)
C7 N1 P1 O2 158.35(12)
C7 N1 P1 N2 -77.34(14)
C7 N1 P1 N3 38.56(15)
C29 N6 P2 O4 -62.89(13)
C27 N6 P2 O4 115.31(13)
C29 N6 P2 N5 60.04(13)
C27 N6 P2 N5 -121.76(13)
C29 N6 P2 N4 -179.66(11)
C27 N6 P2 N4 -1.46(14)
C25 N5 P2 O4 165.15(11)
C23 N5 P2 O4 -37.27(13)
C25 N5 P2 N6 37.57(14)
C23 N5 P2 N6 -164.85(11)
C25 N5 P2 N4 -76.67(13)
C23 N5 P2 N4 80.91(13)
C22 N4 P2 O4 161.18(12)
C22 N4 P2 N6 -74.62(14)
C22 N4 P2 N5 41.03(15)
